data_4315529
loop_
_publ_author_name
'Keith Izod'
'John Stewart'
'Ewan R. Clark'
'William Clegg'
'Ross W. Harrington'

_publ_section_title
;
 Germanium(II) and Tin(II) Complexes of a Sterically Demanding Phosphanide
 Ligand
;
_journal_name_full 'Inorganic Chemistry'
_journal_page_first 4698
_journal_page_last 4707
_journal_paper_doi 10.1021/ic1003534
_journal_volume 49
_journal_year 2010
_chemical_formula_moiety 'C16 H32 Li O4 +,C39 H72 P3 Si6 Sn -'
_chemical_formula_sum 'C55 H104 Li O4 P3 Si6 Sn'
_chemical_formula_weight 1216.46
_chemical_name_systematic
;
 ?
;
_space_group_IT_number 219
_symmetry_cell_setting cubic
_symmetry_space_group_name_Hall 'F -4a 2 3'
_symmetry_space_group_name_H-M 'F -4 3 c'
_atom_sites_solution_hydrogens geom
_atom_sites_solution_primary direct
_atom_sites_solution_secondary difmap
_audit_creation_method SHELXL-97
_cell_angle_alpha 90.00
_cell_angle_beta 90.00
_cell_angle_gamma 90.00
_cell_formula_units_Z 32
_cell_length_a 39.504(10)
_cell_length_b 39.504(10)
_cell_length_c 39.504(10)
_cell_measurement_reflns_used 293
_cell_measurement_temperature 150(2)
_cell_measurement_theta_max 27.50
_cell_measurement_theta_min 2.50
_cell_volume 61649(3)
_computing_cell_refinement EvalCCD
_computing_data_collection 'Nonius COLLECT'
_computing_data_reduction EvalCCD
_computing_molecular_graphics 'Bruker SHELXTL'
_computing_publication_material 'Bruker SHELXTL and local programs'
_computing_structure_refinement 'Bruker SHELXTL'
_computing_structure_solution 'Bruker SHELXTL'
_diffrn_ambient_temperature 150(2)
_diffrn_measured_fraction_theta_full 0.991
_diffrn_measured_fraction_theta_max 0.991
_diffrn_measurement_device_type 'Nonius KappaCCD diffractometer'
_diffrn_measurement_method '\f and \w scans'
_diffrn_radiation_monochromator graphite
_diffrn_radiation_source 'sealed tube'
_diffrn_radiation_type MoK\a
_diffrn_radiation_wavelength 0.71073
_diffrn_reflns_av_R_equivalents 0.0577
_diffrn_reflns_av_sigmaI/netI 0.0559
_diffrn_reflns_limit_h_max 44
_diffrn_reflns_limit_h_min -33
_diffrn_reflns_limit_k_max 30
_diffrn_reflns_limit_k_min -46
_diffrn_reflns_limit_l_max 46
_diffrn_reflns_limit_l_min -33
_diffrn_reflns_number 36004
_diffrn_reflns_theta_full 24.97
_diffrn_reflns_theta_max 24.97
_diffrn_reflns_theta_min 3.96
_diffrn_standards_number 0
_exptl_absorpt_coefficient_mu 0.521
_exptl_absorpt_correction_T_max 0.860
_exptl_absorpt_correction_T_min 0.811
_exptl_absorpt_correction_type multi-scan
_exptl_absorpt_process_details SADABS
_exptl_crystal_colour red
_exptl_crystal_density_diffrn 1.049
_exptl_crystal_density_method 'not measured'
_exptl_crystal_description block
_exptl_crystal_F_000 20736
_exptl_crystal_size_max 0.42
_exptl_crystal_size_mid 0.30
_exptl_crystal_size_min 0.30
_refine_diff_density_max 0.493
_refine_diff_density_min -0.374
_refine_diff_density_rms 0.073
_refine_ls_abs_structure_details 'Flack H D (1983), Acta Cryst. A39, 876-881'
_refine_ls_abs_structure_Flack 0.01(5)
_refine_ls_extinction_method none
_refine_ls_goodness_of_fit_ref 1.109
_refine_ls_hydrogen_treatment constr
_refine_ls_matrix_type full
_refine_ls_number_parameters 235
_refine_ls_number_reflns 4471
_refine_ls_number_restraints 134
_refine_ls_restrained_S_all 1.098
_refine_ls_R_factor_all 0.1108
_refine_ls_R_factor_gt 0.0552
_refine_ls_shift/su_max 0.030
_refine_ls_shift/su_mean 0.002
_refine_ls_structure_factor_coef Fsqd
_refine_ls_weighting_details 'calc w=1/[\s^2^(Fo^2^)+(0.0403P)^2^+722.9248P] where P=(Fo^2^+2Fc^2^)/3'
_refine_ls_weighting_scheme calc
_refine_ls_wR_factor_gt 0.1137
_refine_ls_wR_factor_ref 0.1456
_reflns_number_gt 2961
_reflns_number_total 4471
_reflns_threshold_expression I>2\s(I)
_cod_data_source_file ic1003534_si_001_5.cif
_cod_data_source_block ki312_compound_19a
_cod_original_cell_volume 61649(27)
_cod_database_code 4315529

loop_
_symmetry_equiv_pos_as_xyz
'x, y, z'
'-x, -y, z'
'-x, y, -z'
'x, -y, -z'
'z, x, y'
'z, -x, -y'
'-z, -x, y'
'-z, x, -y'
'y, z, x'
'-y, z, -x'
'y, -z, -x'
'-y, -z, x'
'y+1/2, x+1/2, z+1/2'
'-y+1/2, -x+1/2, z+1/2'
'y+1/2, -x+1/2, -z+1/2'
'-y+1/2, x+1/2, -z+1/2'
'x+1/2, z+1/2, y+1/2'
'-x+1/2, z+1/2, -y+1/2'
'-x+1/2, -z+1/2, y+1/2'
'x+1/2, -z+1/2, -y+1/2'
'z+1/2, y+1/2, x+1/2'
'z+1/2, -y+1/2, -x+1/2'
'-z+1/2, y+1/2, -x+1/2'
'-z+1/2, -y+1/2, x+1/2'
'x, y+1/2, z+1/2'
'-x, -y+1/2, z+1/2'
'-x, y+1/2, -z+1/2'
'x, -y+1/2, -z+1/2'
'z, x+1/2, y+1/2'
'z, -x+1/2, -y+1/2'
'-z, -x+1/2, y+1/2'
'-z, x+1/2, -y+1/2'
'y, z+1/2, x+1/2'
'-y, z+1/2, -x+1/2'
'y, -z+1/2, -x+1/2'
'-y, -z+1/2, x+1/2'
'y+1/2, x+1, z+1'
'-y+1/2, -x+1, z+1'
'y+1/2, -x+1, -z+1'
'-y+1/2, x+1, -z+1'
'x+1/2, z+1, y+1'
'-x+1/2, z+1, -y+1'
'-x+1/2, -z+1, y+1'
'x+1/2, -z+1, -y+1'
'z+1/2, y+1, x+1'
'z+1/2, -y+1, -x+1'
'-z+1/2, y+1, -x+1'
'-z+1/2, -y+1, x+1'
'x+1/2, y, z+1/2'
'-x+1/2, -y, z+1/2'
'-x+1/2, y, -z+1/2'
'x+1/2, -y, -z+1/2'
'z+1/2, x, y+1/2'
'z+1/2, -x, -y+1/2'
'-z+1/2, -x, y+1/2'
'-z+1/2, x, -y+1/2'
'y+1/2, z, x+1/2'
'-y+1/2, z, -x+1/2'
'y+1/2, -z, -x+1/2'
'-y+1/2, -z, x+1/2'
'y+1, x+1/2, z+1'
'-y+1, -x+1/2, z+1'
'y+1, -x+1/2, -z+1'
'-y+1, x+1/2, -z+1'
'x+1, z+1/2, y+1'
'-x+1, z+1/2, -y+1'
'-x+1, -z+1/2, y+1'
'x+1, -z+1/2, -y+1'
'z+1, y+1/2, x+1'
'z+1, -y+1/2, -x+1'
'-z+1, y+1/2, -x+1'
'-z+1, -y+1/2, x+1'
'x+1/2, y+1/2, z'
'-x+1/2, -y+1/2, z'
'-x+1/2, y+1/2, -z'
'x+1/2, -y+1/2, -z'
'z+1/2, x+1/2, y'
'z+1/2, -x+1/2, -y'
'-z+1/2, -x+1/2, y'
'-z+1/2, x+1/2, -y'
'y+1/2, z+1/2, x'
'-y+1/2, z+1/2, -x'
'y+1/2, -z+1/2, -x'
'-y+1/2, -z+1/2, x'
'y+1, x+1, z+1/2'
'-y+1, -x+1, z+1/2'
'y+1, -x+1, -z+1/2'
'-y+1, x+1, -z+1/2'
'x+1, z+1, y+1/2'
'-x+1, z+1, -y+1/2'
'-x+1, -z+1, y+1/2'
'x+1, -z+1, -y+1/2'
'z+1, y+1, x+1/2'
'z+1, -y+1, -x+1/2'
'-z+1, y+1, -x+1/2'
'-z+1, -y+1, x+1/2'

loop_
_atom_site_label
_atom_site_type_symbol
_atom_site_fract_x
_atom_site_fract_y
_atom_site_fract_z
_atom_site_U_iso_or_equiv
_atom_site_adp_type
_atom_site_occupancy
_atom_site_symmetry_multiplicity
_atom_site_calc_flag
_atom_site_refinement_flags
_atom_site_disorder_assembly
_atom_site_disorder_group
Sn Sn 0.141853(12) 0.358147(12) 0.858147(12) 0.0382(2) Uani 1 3 d S . .
P P 0.07815(5) 0.34422(5) 0.87376(4) 0.0397(4) Uani 1 1 d . . .
Si1 Si 0.04513(7) 0.33436(8) 0.94406(6) 0.0729(8) Uani 1 1 d . . .
Si2 Si 0.09275(6) 0.27370(6) 0.91707(6) 0.0608(7) Uani 1 1 d . . .
Li Li -0.1029(4) 0.3971(4) 0.8971(4) 0.072(7) Uani 1 3 d S A .
O1 O -0.07566(16) 0.36843(16) 0.86845(18) 0.091(2) Uani 1 1 d U . .
O2 O -0.07452(16) 0.42548(16) 0.92548(16) 0.082(3) Uani 1 3 d SU . .
C1 C 0.08061(19) 0.32032(19) 0.91557(17) 0.0486(18) Uani 1 1 d . . .
H1A H 0.1007 0.3312 0.9266 0.058 Uiso 1 1 calc R . .
C2 C 0.0473(3) 0.3141(4) 0.9867(2) 0.128(5) Uani 1 1 d . . .
H2A H 0.0699 0.3177 0.9964 0.193 Uiso 1 1 calc R . .
H2B H 0.0431 0.2897 0.9845 0.193 Uiso 1 1 calc R . .
H2C H 0.0302 0.3242 1.0015 0.193 Uiso 1 1 calc R . .
C3 C 0.0017(2) 0.3251(3) 0.9261(2) 0.081(3) Uani 1 1 d . . .
H3A H -0.0004 0.3355 0.9037 0.121 Uiso 1 1 calc R . .
H3B H -0.0156 0.3344 0.9412 0.121 Uiso 1 1 calc R . .
H3C H -0.0014 0.3005 0.9242 0.121 Uiso 1 1 calc R . .
C4 C 0.0497(4) 0.3797(3) 0.9523(3) 0.137(5) Uani 1 1 d . . .
H4A H 0.0722 0.3841 0.9617 0.205 Uiso 1 1 calc R . .
H4B H 0.0323 0.3869 0.9684 0.205 Uiso 1 1 calc R . .
H4C H 0.0470 0.3922 0.9310 0.205 Uiso 1 1 calc R . .
C5 C 0.0555(3) 0.2444(2) 0.9218(3) 0.088(3) Uani 1 1 d . . .
H5A H 0.0416 0.2518 0.9409 0.132 Uiso 1 1 calc R . .
H5B H 0.0636 0.2213 0.9258 0.132 Uiso 1 1 calc R . .
H5C H 0.0419 0.2449 0.9010 0.132 Uiso 1 1 calc R . .
C6 C 0.1189(2) 0.25879(18) 0.8801(2) 0.066(2) Uani 1 1 d . . .
H6A H 0.1060 0.2619 0.8591 0.099 Uiso 1 1 calc R . .
H6B H 0.1243 0.2348 0.8829 0.099 Uiso 1 1 calc R . .
H6C H 0.1398 0.2720 0.8789 0.099 Uiso 1 1 calc R . .
C7 C 0.1189(3) 0.2675(3) 0.9569(2) 0.083(3) Uani 1 1 d . . .
H7A H 0.1061 0.2755 0.9766 0.124 Uiso 1 1 calc R . .
H7B H 0.1400 0.2805 0.9550 0.124 Uiso 1 1 calc R . .
H7C H 0.1242 0.2435 0.9597 0.124 Uiso 1 1 calc R . .
C8 C 0.06555(17) 0.31167(16) 0.84256(16) 0.0360(15) Uani 1 1 d U . .
C9 C 0.03676(18) 0.29137(19) 0.84829(18) 0.0461(17) Uani 1 1 d U . .
H9A H 0.0246 0.2939 0.8689 0.055 Uiso 1 1 calc R . .
C10 C 0.0256(2) 0.2675(2) 0.8244(2) 0.057(2) Uani 1 1 d U . .
H10A H 0.0062 0.2540 0.8289 0.068 Uiso 1 1 calc R . .
C11 C 0.0431(2) 0.2638(2) 0.7946(2) 0.062(2) Uani 1 1 d U . .
H11A H 0.0361 0.2474 0.7784 0.075 Uiso 1 1 calc R . .
C12 C 0.0706(2) 0.2839(2) 0.7881(2) 0.068(2) Uani 1 1 d U . .
H12A H 0.0822 0.2816 0.7672 0.082 Uiso 1 1 calc R . .
C13 C 0.0820(2) 0.3075(2) 0.8115(2) 0.059(2) Uani 1 1 d U . .
H13A H 0.1012 0.3210 0.8063 0.071 Uiso 1 1 calc R . .
C14 C -0.0815(4) 0.3336(3) 0.8611(3) 0.120(4) Uani 1 1 d DU A .
H14A H -0.1061 0.3291 0.8591 0.144 Uiso 1 1 calc R . .
H14B H -0.0720 0.3191 0.8792 0.144 Uiso 1 1 calc R . .
C15 C -0.0644(5) 0.3271(4) 0.8288(4) 0.158(6) Uani 1 1 d DU . .
H15A H -0.0548 0.3039 0.8286 0.189 Uiso 1 1 calc R A .
H15B H -0.0806 0.3292 0.8098 0.189 Uiso 1 1 calc R . .
C16 C -0.0376(4) 0.3522(4) 0.8258(4) 0.152(6) Uani 1 1 d DU A .
H16A H -0.0354 0.3600 0.8021 0.183 Uiso 1 1 calc R . .
H16B H -0.0157 0.3427 0.8332 0.183 Uiso 1 1 calc R . .
C17 C -0.0479(3) 0.3803(3) 0.8478(3) 0.120(4) Uani 1 1 d DU A .
H17A H -0.0287 0.3873 0.8624 0.144 Uiso 1 1 calc R . .
H17B H -0.0550 0.3999 0.8341 0.144 Uiso 1 1 calc R . .
C18 C -0.0665(13) 0.4213(11) 0.9606(9) 0.099(9) Uani 0.33 1 d PDU A -1
H18A H -0.0605 0.3975 0.9658 0.119 Uiso 0.33 1 calc PR A -1
H18B H -0.0857 0.4283 0.9751 0.119 Uiso 0.33 1 calc PR A -1
C19 C -0.0374(15) 0.4438(13) 0.9649(13) 0.108(12) Uani 0.33 1 d PDU A -1
H19A H -0.0162 0.4320 0.9586 0.129 Uiso 0.33 1 calc PR A -1
H19B H -0.0356 0.4514 0.9887 0.129 Uiso 0.33 1 calc PR A -1
C20 C -0.0434(11) 0.4729(8) 0.9423(12) 0.094(9) Uani 0.33 1 d PDU A -1
H20A H -0.0591 0.4894 0.9527 0.112 Uiso 0.33 1 calc PR A -1
H20B H -0.0220 0.4844 0.9363 0.112 Uiso 0.33 1 calc PR A -1
C21 C -0.0586(12) 0.4567(11) 0.9128(7) 0.092(8) Uani 0.33 1 d PDU A -1
H21A H -0.0410 0.4513 0.8957 0.110 Uiso 0.33 1 calc PR A -1
H21B H -0.0757 0.4717 0.9024 0.110 Uiso 0.33 1 calc PR A -1

loop_
_atom_site_aniso_label
_atom_site_aniso_U_11
_atom_site_aniso_U_22
_atom_site_aniso_U_33
_atom_site_aniso_U_23
_atom_site_aniso_U_13
_atom_site_aniso_U_12
Sn 0.0382(2) 0.0382(2) 0.0382(2) -0.0007(2) 0.0007(2) 0.0007(2)
P 0.0429(11) 0.0410(11) 0.0353(10) -0.0048(8) 0.0020(9) -0.0075(9)
Si1 0.086(2) 0.093(2) 0.0391(13) -0.0145(13) 0.0179(14) -0.0228(15)
Si2 0.0678(15) 0.0602(14) 0.0543(14) 0.0230(12) -0.0197(12) -0.0242(12)
Li 0.072(7) 0.072(7) 0.072(7) 0.007(8) 0.007(8) 0.007(8)
O1 0.086(4) 0.072(4) 0.115(6) 0.002(3) 0.044(4) 0.003(4)
O2 0.082(3) 0.082(3) 0.082(3) 0.003(3) 0.003(3) 0.003(3)
C1 0.049(5) 0.060(5) 0.037(5) 0.003(4) -0.006(3) -0.023(4)
C2 0.085(8) 0.261(17) 0.039(6) 0.019(8) 0.006(6) -0.015(10)
C3 0.091(7) 0.114(8) 0.037(5) -0.006(5) 0.005(5) 0.037(6)
C4 0.166(13) 0.135(12) 0.109(10) -0.065(9) 0.058(9) -0.013(10)
C5 0.085(7) 0.076(7) 0.103(8) 0.030(6) -0.030(6) -0.039(6)
C6 0.077(6) 0.041(4) 0.080(6) 0.007(4) -0.032(5) 0.003(4)
C7 0.076(7) 0.104(8) 0.068(6) 0.034(6) -0.029(5) -0.011(6)
C8 0.043(4) 0.029(4) 0.036(3) 0.007(3) -0.009(3) 0.008(3)
C9 0.040(4) 0.055(5) 0.043(4) -0.003(3) -0.003(3) 0.006(3)
C10 0.054(5) 0.060(5) 0.057(5) -0.008(4) -0.013(4) -0.015(4)
C11 0.079(6) 0.061(5) 0.047(5) -0.009(4) -0.014(4) -0.019(4)
C12 0.099(6) 0.073(6) 0.033(4) -0.011(4) 0.014(4) -0.032(5)
C13 0.079(6) 0.057(5) 0.042(5) -0.002(4) 0.010(4) -0.029(4)
C14 0.153(11) 0.075(6) 0.132(9) -0.014(7) 0.042(8) -0.004(6)
C15 0.235(16) 0.129(11) 0.110(10) -0.031(8) 0.044(10) 0.031(9)
C16 0.189(13) 0.152(12) 0.116(10) 0.024(8) 0.083(9) 0.064(9)
C17 0.118(9) 0.128(9) 0.113(9) 0.007(7) 0.066(7) -0.008(7)
C18 0.12(2) 0.094(19) 0.085(12) 0.025(14) -0.014(17) -0.013(16)
C19 0.11(2) 0.12(2) 0.09(2) 0.011(17) -0.019(15) -0.01(2)
C20 0.09(2) 0.100(18) 0.09(2) 0.003(13) 0.017(19) -0.018(16)
C21 0.096(19) 0.103(18) 0.076(15) 0.019(12) 0.011(15) -0.012(15)

loop_
_atom_type_symbol
_atom_type_description
_atom_type_scat_dispersion_real
_atom_type_scat_dispersion_imag
_atom_type_scat_source
C C 0.0033 0.0016 'International Tables Vol C Tables 4.2.6.8 and 6.1.1.4'
H H 0.0000 0.0000 'International Tables Vol C Tables 4.2.6.8 and 6.1.1.4'
Li Li -0.0003 0.0001 'International Tables Vol C Tables 4.2.6.8 and 6.1.1.4'
O O 0.0106 0.0060 'International Tables Vol C Tables 4.2.6.8 and 6.1.1.4'
Si Si 0.0817 0.0704 'International Tables Vol C Tables 4.2.6.8 and 6.1.1.4'
P P 0.1023 0.0942 'International Tables Vol C Tables 4.2.6.8 and 6.1.1.4'
Sn Sn -0.6537 1.4246 'International Tables Vol C Tables 4.2.6.8 and 6.1.1.4'

loop_
_geom_angle_atom_site_label_1
_geom_angle_atom_site_label_2
_geom_angle_atom_site_label_3
_geom_angle
_geom_angle_site_symmetry_1
_geom_angle_site_symmetry_3
_geom_angle_publ_flag
P Sn P 91.41(6) 82_546 31_655 ?
P Sn P 91.41(6) . 82_546 ?
P Sn P 91.41(6) . 31_655 ?
Sn P C1 104.9(2) . . ?
Sn P C8 104.2(2) . . ?
C1 P C8 104.3(3) . . ?
C1 Si1 C2 112.2(5) . . ?
C1 Si1 C3 113.3(4) . . ?
C1 Si1 C4 108.7(5) . . ?
C2 Si1 C3 107.3(5) . . ?
C2 Si1 C4 104.8(6) . . ?
C3 Si1 C4 110.2(6) . . ?
C1 Si2 C5 113.6(4) . . ?
C1 Si2 C6 114.6(3) . . ?
C1 Si2 C7 106.7(4) . . ?
C5 Si2 C6 108.2(5) . . ?
C5 Si2 C7 105.4(5) . . ?
C6 Si2 C7 107.8(4) . . ?
O1 Li O1 108.1(8) . 81_446 ?
O1 Li O1 108.1(8) 81_446 29_455 ?
O1 Li O1 108.1(8) . 29_455 ?
O1 Li O2 110.8(7) . . ?
O1 Li O2 110.8(7) 81_446 . ?
O1 Li O2 110.8(7) 29_455 . ?
Li O1 C14 126.6(8) . . ?
Li O1 C17 124.4(8) . . ?
C14 O1 C17 108.7(8) . . ?
Li O2 C18 128.3(12) . . ?
Li O2 C21 122.3(12) . . ?
C18 O2 C21 109.3(15) . . ?
P C1 Si1 109.5(4) . . ?
P C1 Si2 121.3(4) . . ?
P C1 H1A 101.7 . . ?
Si1 C1 Si2 117.0(4) . . ?
Si1 C1 H1A 101.7 . . ?
Si2 C1 H1A 101.7 . . ?
Si1 C2 H2A 109.5 . . ?
Si1 C2 H2B 109.5 . . ?
Si1 C2 H2C 109.5 . . ?
H2A C2 H2B 109.5 . . ?
H2A C2 H2C 109.5 . . ?
H2B C2 H2C 109.5 . . ?
Si1 C3 H3A 109.5 . . ?
Si1 C3 H3B 109.5 . . ?
Si1 C3 H3C 109.5 . . ?
H3A C3 H3B 109.5 . . ?
H3A C3 H3C 109.5 . . ?
H3B C3 H3C 109.5 . . ?
Si1 C4 H4A 109.5 . . ?
Si1 C4 H4B 109.5 . . ?
Si1 C4 H4C 109.5 . . ?
H4A C4 H4B 109.5 . . ?
H4A C4 H4C 109.5 . . ?
H4B C4 H4C 109.5 . . ?
Si2 C5 H5A 109.5 . . ?
Si2 C5 H5B 109.5 . . ?
Si2 C5 H5C 109.5 . . ?
H5A C5 H5B 109.5 . . ?
H5A C5 H5C 109.5 . . ?
H5B C5 H5C 109.5 . . ?
Si2 C6 H6A 109.5 . . ?
Si2 C6 H6B 109.5 . . ?
Si2 C6 H6C 109.5 . . ?
H6A C6 H6B 109.5 . . ?
H6A C6 H6C 109.5 . . ?
H6B C6 H6C 109.5 . . ?
Si2 C7 H7A 109.5 . . ?
Si2 C7 H7B 109.5 . . ?
Si2 C7 H7C 109.5 . . ?
H7A C7 H7B 109.5 . . ?
H7A C7 H7C 109.5 . . ?
H7B C7 H7C 109.5 . . ?
P C8 C9 120.4(5) . . ?
P C8 C13 122.9(6) . . ?
C9 C8 C13 116.6(7) . . ?
C8 C9 H9A 119.1 . . ?
C8 C9 C10 121.9(7) . . ?
H9A C9 C10 119.1 . . ?
C9 C10 H10A 120.4 . . ?
C9 C10 C11 119.2(8) . . ?
H10A C10 C11 120.4 . . ?
C10 C11 H11A 120.1 . . ?
C10 C11 C12 119.8(8) . . ?
H11A C11 C12 120.1 . . ?
C11 C12 H12A 119.2 . . ?
C11 C12 C13 121.6(8) . . ?
H12A C12 C13 119.2 . . ?
C8 C13 C12 120.9(7) . . ?
C8 C13 H13A 119.6 . . ?
C12 C13 H13A 119.6 . . ?
O1 C14 H14A 110.6 . . ?
O1 C14 H14B 110.6 . . ?
O1 C14 C15 105.9(10) . . ?
H14A C14 H14B 108.7 . . ?
H14A C14 C15 110.6 . . ?
H14B C14 C15 110.6 . . ?
C14 C15 H15A 110.4 . . ?
C14 C15 H15B 110.4 . . ?
C14 C15 C16 106.6(12) . . ?
H15A C15 H15B 108.6 . . ?
H15A C15 C16 110.4 . . ?
H15B C15 C16 110.4 . . ?
C15 C16 H16A 110.7 . . ?
C15 C16 H16B 110.7 . . ?
C15 C16 C17 105.4(11) . . ?
H16A C16 H16B 108.8 . . ?
H16A C16 C17 110.7 . . ?
H16B C16 C17 110.7 . . ?
O1 C17 C16 107.5(10) . . ?
O1 C17 H17A 110.2 . . ?
O1 C17 H17B 110.2 . . ?
C16 C17 H17A 110.2 . . ?
C16 C17 H17B 110.2 . . ?
H17A C17 H17B 108.5 . . ?
O2 C18 H18A 111.2 . . ?
O2 C18 H18B 111.3 . . ?
O2 C18 C19 102(2) . . ?
H18A C18 H18B 109.2 . . ?
H18A C18 C19 111.2 . . ?
H18B C18 C19 111.3 . . ?
C18 C19 H19A 110.5 . . ?
C18 C19 H19B 110.5 . . ?
C18 C19 C20 106(3) . . ?
H19A C19 H19B 108.7 . . ?
H19A C19 C20 110.5 . . ?
H19B C19 C20 110.6 . . ?
C19 C20 H20A 111.3 . . ?
C19 C20 H20B 111.4 . . ?
C19 C20 C21 102(2) . . ?
H20A C20 H20B 109.2 . . ?
H20A C20 C21 111.4 . . ?
H20B C20 C21 111.4 . . ?
O2 C21 C20 105.9(19) . . ?
O2 C21 H21A 110.6 . . ?
O2 C21 H21B 110.5 . . ?
C20 C21 H21A 110.6 . . ?
C20 C21 H21B 110.5 . . ?
H21A C21 H21B 108.7 . . ?

loop_
_geom_bond_atom_site_label_1
_geom_bond_atom_site_label_2
_geom_bond_distance
_geom_bond_site_symmetry_2
_geom_bond_publ_flag
Sn P 2.649(2) . ?
Sn P 2.649(2) 82_546 ?
Sn P 2.649(2) 31_655 ?
P C1 1.905(7) . ?
P C8 1.849(7) . ?
Si1 C1 1.881(8) . ?
Si1 C2 1.867(10) . ?
Si1 C3 1.892(10) . ?
Si1 C4 1.828(12) . ?
Si2 C1 1.904(8) . ?
Si2 C5 1.881(9) . ?
Si2 C6 1.883(9) . ?
Si2 C7 1.899(8) . ?
LI O1 1.929(11) . ?
Li O1 1.929(11) 81_446 ?
Li O1 1.929(11) 29_455 ?
Li O2 1.94(3) . ?
O1 C14 1.424(11) . ?
O1 C17 1.445(11) . ?
O2 C18 1.43(3) . ?
O2 C21 1.47(3) . ?
C1 H1A 1.00 . ?
C2 H2A 0.980 . ?
C2 H2B 0.980 . ?
C2 H2C 0.980 . ?
C3 H3A 0.980 . ?
C3 H3B 0.980 . ?
C3 H3C 0.980 . ?
C4 H4A 0.980 . ?
C4 H4B 0.980 . ?
C4 H4C 0.980 . ?
C5 H5A 0.980 . ?
C5 H5B 0.980 . ?
C5 H5C 0.980 . ?
C6 H6A 0.980 . ?
C6 H6B 0.980 . ?
C6 H6C 0.980 . ?
C7 H7A 0.980 . ?
C7 H7B 0.980 . ?
C7 H7C 0.980 . ?
C8 C9 1.410(9) . ?
C8 C13 1.399(10) . ?
C9 H9A 0.950 . ?
C9 C10 1.406(10) . ?
C10 H10A 0.950 . ?
C10 C11 1.374(11) . ?
C11 H11A 0.950 . ?
C11 C12 1.371(11) . ?
C12 H12A 0.950 . ?
C12 C13 1.386(10) . ?
C13 H13A 0.950 . ?
C14 H14A 0.990 . ?
C14 H14B 0.990 . ?
C14 C15 1.464(15) . ?
C15 H15A 0.990 . ?
C15 H15B 0.990 . ?
C15 C16 1.457(19) . ?
C16 H16A 0.990 . ?
C16 H16B 0.990 . ?
C16 C17 1.466(16) . ?
C17 H17A 0.990 . ?
C17 H17B 0.990 . ?
C18 H18A 0.990 . ?
C18 H18B 0.990 . ?
C18 C19 1.46(2) . ?
C19 H19A 0.990 . ?
C19 H19B 0.990 . ?
C19 C20 1.47(3) . ?
C20 H20A 0.990 . ?
C20 H20B 0.990 . ?
C20 C21 1.46(2) . ?
C21 H21A 0.990 . ?
C21 H21B 0.990 . ?
